data_4339743
loop_
_publ_author_name
'Muniappan, Sankar'
'Lipstman, Sophia'
'George, Sumod'
'Goldberg, Israel'

_publ_section_title
;
 Porphyrin framework solids. Synthesis and structure of hybrid
 coordination polymers of tetra(carboxyphenyl)porphyrins and
 lanthanide-bridging ions.
;
_journal_issue 14
_journal_name_full 'Inorganic chemistry'
_journal_page_first 5544
_journal_page_last 5554
_journal_paper_doi 10.1021/ic0701099
_journal_volume 46
_journal_year 2007
_chemical_formula_moiety 'C75 H46 N7 Nd2 O14 Pt1.50'
_chemical_formula_sum 'C75 H46 N7 Nd2 O14 Pt1.5'
_chemical_formula_weight 1850.30
_chemical_name_systematic
; 
 ? 
;
_space_group_IT_number 15
_symmetry_cell_setting monoclinic
_symmetry_space_group_name_Hall '-C 2yc'
_symmetry_space_group_name_H-M 'C 1 2/c 1'
_atom_sites_solution_hydrogens geom
_atom_sites_solution_primary direct
_atom_sites_solution_secondary difmap
_audit_creation_method SHELXL-97
_cell_angle_alpha 90.00
_cell_angle_beta 104.2919(16)
_cell_angle_gamma 90.00
_cell_formula_units_Z 8
_cell_length_a 21.6348(6)
_cell_length_b 24.1366(7)
_cell_length_c 31.3773(6)
_cell_measurement_reflns_used 17634
_cell_measurement_temperature 110(2)
_cell_measurement_theta_max 28.21
_cell_measurement_theta_min 1.41
_cell_volume 15877.8(7)
_computing_cell_refinement Denzo
_computing_data_collection 'Collect, Nonius B.V.'
_computing_data_reduction 'Denzo & Scalepack'
_computing_structure_refinement 'SHELXL-97 (Sheldrick, 1997)'
_computing_structure_solution DIRDIF-96
_diffrn_ambient_temperature 110(2)
_diffrn_detector_area_resol_mean 12.8
_diffrn_measured_fraction_theta_full 0.974
_diffrn_measured_fraction_theta_max 0.974
_diffrn_measurement_device_type 'Nonius KappaCCD'
_diffrn_measurement_method '0.8 deg. \f scans'
_diffrn_radiation_monochromator graphite
_diffrn_radiation_source 'fine-focus sealed tube'
_diffrn_radiation_type MoK\a
_diffrn_radiation_wavelength 0.71073
_diffrn_reflns_av_R_equivalents 0.0720
_diffrn_reflns_av_sigmaI/netI 0.1137
_diffrn_reflns_limit_h_max 28
_diffrn_reflns_limit_h_min 0
_diffrn_reflns_limit_k_max 31
_diffrn_reflns_limit_k_min 0
_diffrn_reflns_limit_l_max 40
_diffrn_reflns_limit_l_min -41
_diffrn_reflns_number 52701
_diffrn_reflns_theta_full 28.21
_diffrn_reflns_theta_max 28.21
_diffrn_reflns_theta_min 2.54
_diffrn_standards_number 0
_exptl_absorpt_coefficient_mu 3.985
_exptl_absorpt_correction_T_max 0.6914
_exptl_absorpt_correction_T_min 0.2672
_exptl_absorpt_correction_type multi-scan
_exptl_absorpt_process_details 'Blessing, 1995'
_exptl_crystal_colour red
_exptl_crystal_density_diffrn 1.548
_exptl_crystal_density_method 'not measured'
_exptl_crystal_description needles
_exptl_crystal_F_000 7152
_exptl_crystal_size_max 0.45
_exptl_crystal_size_mid 0.10
_exptl_crystal_size_min 0.10
_refine_diff_density_max 4.695
_refine_diff_density_min -1.757
_refine_diff_density_rms 0.230
_refine_ls_extinction_method none
_refine_ls_goodness_of_fit_ref 0.959
_refine_ls_hydrogen_treatment constr
_refine_ls_matrix_type full
_refine_ls_number_parameters 815
_refine_ls_number_reflns 19076
_refine_ls_number_restraints 0
_refine_ls_restrained_S_all 0.959
_refine_ls_R_factor_all 0.1161
_refine_ls_R_factor_gt 0.0643
_refine_ls_shift/su_max 0.083
_refine_ls_shift/su_mean 0.006
_refine_ls_structure_factor_coef Fsqd
_refine_ls_weighting_details 'calc w=1/[\s^2^(Fo^2^)+(0.0985P)^2^+0.0000P] where P=(Fo^2^+2Fc^2^)/3'
_refine_ls_weighting_scheme calc
_refine_ls_wR_factor_gt 0.1643
_refine_ls_wR_factor_ref 0.1797
_reflns_number_gt 10440
_reflns_number_total 19076
_reflns_threshold_expression >2sigma(I)
_cod_data_source_file ic0701099-file001.cif
_cod_data_source_block so43sq-Compound-7
_cod_original_sg_symbol_H-M 'C 2/c'
_cod_original_formula_sum 'C75 H46 N7 Nd2 O14 Pt1.50'
_cod_database_code 4339743

loop_
_symmetry_equiv_pos_as_xyz
'x, y, z'
'-x, y, -z+1/2'
'x+1/2, y+1/2, z'
'-x+1/2, y+1/2, -z+1/2'
'-x, -y, -z'
'x, -y, z-1/2'
'-x+1/2, -y+1/2, -z'
'x+1/2, -y+1/2, z-1/2'

loop_
_atom_site_label
_atom_site_type_symbol
_atom_site_fract_x
_atom_site_fract_y
_atom_site_fract_z
_atom_site_U_iso_or_equiv
_atom_site_adp_type
_atom_site_occupancy
_atom_site_symmetry_multiplicity
_atom_site_calc_flag
_atom_site_refinement_flags
Nd1 Nd -0.08476(2) -0.27183(2) 0.200879(15) 0.03079(13) Uani 1 1 d .
Nd2 Nd -0.16883(2) -0.19053(2) 0.086996(15) 0.03514(14) Uani 1 1 d .
Pt1 Pt -0.163859(17) 0.307823(14) 0.072053(11) 0.03139(11) Uani 1 1 d .
C1 C -0.1635(4) 0.1943(4) 0.1143(3) 0.042(2) Uani 1 1 d .
C2 C -0.1594(5) 0.1710(5) 0.1564(4) 0.058(3) Uani 1 1 d .
H2 H -0.1515 0.1331 0.1640 0.069 Uiso 1 1 calc R
C3 C -0.1683(5) 0.2107(4) 0.1836(3) 0.042(2) Uani 1 1 d .
H3 H -0.1697 0.2060 0.2134 0.050 Uiso 1 1 calc R
C4 C -0.1755(4) 0.2618(4) 0.1597(3) 0.034(2) Uani 1 1 d .
C5 C -0.1913(4) 0.3116(4) 0.1754(3) 0.031(2) Uani 1 1 d .
C6 C -0.1935(4) 0.3623(4) 0.1532(3) 0.032(2) Uani 1 1 d .
C7 C -0.2064(5) 0.4150(4) 0.1673(3) 0.042(2) Uani 1 1 d .
H7 H -0.2209 0.4224 0.1930 0.050 Uiso 1 1 calc R
C8 C -0.1953(4) 0.4535(4) 0.1397(3) 0.040(2) Uani 1 1 d .
H8 H -0.1984 0.4924 0.1428 0.048 Uiso 1 1 calc R
C9 C -0.1778(5) 0.4251(4) 0.1047(3) 0.037(2) Uani 1 1 d .
C10 C -0.1596(5) 0.4502(4) 0.0700(3) 0.041(2) Uani 1 1 d .
C11 C -0.1449(5) 0.4211(4) 0.0344(3) 0.047(3) Uani 1 1 d .
C12 C -0.1258(5) 0.4467(5) -0.0012(4) 0.065(3) Uiso 1 1 d .
H12 H -0.1176 0.4850 -0.0043 0.078 Uiso 1 1 calc R
C13 C -0.1218(6) 0.4058(4) -0.0298(3) 0.055(3) Uani 1 1 d .
H13 H -0.1119 0.4102 -0.0574 0.066 Uiso 1 1 calc R
C14 C -0.1352(5) 0.3549(4) -0.0110(3) 0.044(3) Uani 1 1 d .
C15 C -0.1379(5) 0.3028(4) -0.0318(3) 0.036(2) Uani 1 1 d .
C16 C -0.1525(5) 0.2540(4) -0.0135(3) 0.038(2) Uani 1 1 d .
C17 C -0.1586(5) 0.1991(4) -0.0340(3) 0.047(3) Uani 1 1 d .
H17 H -0.1551 0.1910 -0.0630 0.057 Uiso 1 1 calc R
C18 C -0.1694(5) 0.1633(4) -0.0057(3) 0.048(3) Uani 1 1 d .
H18 H -0.1779 0.1250 -0.0112 0.058 Uiso 1 1 calc R
C19 C -0.1665(4) 0.1908(4) 0.0350(3) 0.037(2) Uani 1 1 d .
C20 C -0.1644(4) 0.1649(4) 0.0754(3) 0.034(2) Uani 1 1 d .
N21 N -0.1693(3) 0.2510(3) 0.1179(2) 0.0261(16) Uani 1 1 d .
N22 N -0.1777(3) 0.3690(3) 0.1130(2) 0.0343(18) Uani 1 1 d .
N23 N -0.1490(4) 0.3651(3) 0.0282(2) 0.039(2) Uani 1 1 d .
N24 N -0.1592(4) 0.2475(3) 0.0288(2) 0.0326(17) Uani 1 1 d .
C25 C -0.2100(4) 0.3135(4) 0.2189(3) 0.033(2) Uani 1 1 d .
C26 C -0.1664(5) 0.3036(4) 0.2582(3) 0.039(2) Uani 1 1 d .
H26 H -0.1228 0.2970 0.2592 0.046 Uiso 1 1 calc R
C27 C -0.1882(4) 0.3034(4) 0.2965(3) 0.038(2) Uani 1 1 d .
H27 H -0.1584 0.2977 0.3240 0.046 Uiso 1 1 calc R
C28 C -0.2507(4) 0.3111(4) 0.2957(3) 0.033(2) Uani 1 1 d .
C29 C -0.2940(4) 0.3236(4) 0.2568(3) 0.033(2) Uani 1 1 d .
H29 H -0.3373 0.3313 0.2562 0.039 Uiso 1 1 calc R
C30 C -0.2731(4) 0.3249(4) 0.2179(3) 0.037(2) Uani 1 1 d .
H30 H -0.3023 0.3336 0.1908 0.045 Uiso 1 1 calc R
C31 C -0.2729(5) 0.3042(4) 0.3373(3) 0.034(2) Uani 1 1 d .
O32 O -0.3337(3) 0.2948(3) 0.33238(18) 0.0335(15) Uani 1 1 d .
O33 O -0.2357(3) 0.3069(3) 0.3743(2) 0.056(2) Uani 1 1 d .
C34 C -0.1564(5) 0.5118(4) 0.0720(3) 0.042(3) Uani 1 1 d .
C35 C -0.1037(6) 0.5370(4) 0.0967(4) 0.058(3) Uani 1 1 d .
H35 H -0.0665 0.5158 0.1086 0.069 Uiso 1 1 calc R
C36 C -0.1034(5) 0.5946(5) 0.1049(3) 0.051(3) Uani 1 1 d .
H36 H -0.0674 0.6115 0.1241 0.061 Uiso 1 1 calc R
C37 C -0.1550(5) 0.6256(4) 0.0853(3) 0.035(2) Uani 1 1 d .
C38 C -0.2059(5) 0.6005(4) 0.0564(3) 0.050(3) Uani 1 1 d .
H38 H -0.2415 0.6219 0.0414 0.060 Uiso 1 1 calc R
C39 C -0.2047(6) 0.5429(4) 0.0493(3) 0.055(3) Uani 1 1 d .
H39 H -0.2385 0.5260 0.0282 0.067 Uiso 1 1 calc R
C40 C -0.1575(5) 0.6852(4) 0.0951(3) 0.039(2) Uani 1 1 d .
O41 O -0.2043(4) 0.7137(3) 0.0754(3) 0.066(2) Uani 1 1 d .
O42 O -0.1119(3) 0.7076(3) 0.12299(19) 0.0390(16) Uani 1 1 d .
C43 C -0.1237(5) 0.3000(4) -0.0758(3) 0.041(2) Uani 1 1 d .
C44 C -0.0596(5) 0.2986(4) -0.0791(3) 0.046(3) Uani 1 1 d .
H44 H -0.0253 0.3010 -0.0535 0.056 Uiso 1 1 calc R
C45 C -0.0480(5) 0.2938(4) -0.1198(3) 0.046(3) Uani 1 1 d .
H45 H -0.0051 0.2941 -0.1221 0.055 Uiso 1 1 calc R
C46 C -0.0953(4) 0.2885(4) -0.1572(3) 0.034(2) Uani 1 1 d .
C47 C -0.1568(5) 0.2895(4) -0.1533(3) 0.044(3) Uani 1 1 d .
H47 H -0.1906 0.2862 -0.1791 0.052 Uiso 1 1 calc R
C48 C -0.1712(5) 0.2950(4) -0.1135(3) 0.044(3) Uani 1 1 d .
H48 H -0.2145 0.2954 -0.1120 0.053 Uiso 1 1 calc R
C49 C -0.0818(5) 0.2800(3) -0.2009(3) 0.030(2) Uani 1 1 d .
O50 O -0.1260(3) 0.2779(3) -0.2341(2) 0.0424(16) Uani 1 1 d .
O51 O -0.0247(3) 0.2746(3) -0.20387(19) 0.0384(15) Uani 1 1 d .
C52 C -0.1659(3) 0.1032(2) 0.07560(15) 0.049(3) Uiso 1 1 d G
C53 C -0.1157(3) 0.0733(2) 0.06653(11) 0.092(4) Uiso 1 1 d G
H53 H -0.0822 0.0921 0.0579 0.111 Uiso 1 1 calc R
C54 C -0.1146(2) 0.0159(2) 0.07005(12) 0.140(7) Uiso 1 1 d G
H54 H -0.0803 -0.0045 0.0639 0.168 Uiso 1 1 calc R
C55 C -0.1637(2) -0.0116(2) 0.08265(13) 0.079(4) Uiso 1 1 d G
C56 C -0.21386(18) 0.0182(2) 0.09173(17) 0.151(7) Uiso 1 1 d G
H56 H -0.2474 -0.0006 0.1003 0.182 Uiso 1 1 calc R
C57 C -0.2150(2) 0.0757(2) 0.08820(19) 0.143(7) Uiso 1 1 d G
H57 H -0.2493 0.0961 0.0944 0.172 Uiso 1 1 calc R
C58 C -0.1644(3) -0.0737(2) 0.08929(16) 0.123(6) Uiso 1 1 d R
O59 O -0.1788(3) -0.0948(2) 0.11768(18) 0.159(5) Uiso 1 1 d R
O60 O -0.1397(3) -0.1025(2) 0.05982(17) 0.167(5) Uiso 1 1 d R
H60A H -0.0930 -0.0980 0.0645 0.05(3) Uiso 1 1 d R
Pt2 Pt 0.0005(4) 0.22725(2) 0.24979(19) 0.02603(16) Uani 1 2 d SR
C61 C -0.0001(3) 0.08471(2) 0.25008(13) 0.035(3) Uani 1 2 d SR
C62 C 0.0085(3) 0.11066(8) 0.21318(15) 0.035(2) Uani 1 1 d R
C63 C 0.0170(2) 0.08306(17) 0.17382(17) 0.054(3) Uani 1 1 d R
H63 H 0.0180 0.0443 0.1688 0.065 Uiso 1 1 calc R
C64 C 0.0231(5) 0.1241(4) 0.1459(3) 0.054(3) Uani 1 1 d .
H64 H 0.0290 0.1189 0.1172 0.065 Uiso 1 1 calc R
C65 C 0.0192(4) 0.1755(4) 0.1658(3) 0.039(2) Uani 1 1 d .
C66 C 0.0237(5) 0.2273(4) 0.1465(3) 0.036(2) Uani 1 1 d .
C67 C 0.0145(4) 0.2785(4) 0.1636(3) 0.030(2) Uani 1 1 d .
C68 C 0.0162(4) 0.3311(4) 0.1429(3) 0.036(2) Uani 1 1 d .
H68 H 0.0218 0.3370 0.1142 0.044 Uiso 1 1 calc R
C69 C 0.0089(4) 0.3690(4) 0.1703(3) 0.042(2) Uani 1 1 d .
H69 H 0.0076 0.4077 0.1647 0.051 Uiso 1 1 calc R
C70 C 0.0027(4) 0.3427(3) 0.2123(3) 0.033(2) Uani 1 1 d .
C71 C 0.0000 0.3698(5) 0.2500 0.033(3) Uani 1 2 d S
N72 N 0.0082(3) 0.1679(3) 0.2059(2) 0.0281(16) Uani 1 1 d .
N73 N 0.0057(3) 0.2867(3) 0.2064(2) 0.0293(17) Uani 1 1 d .
C74 C 0.0000 0.0232(6) 0.2500 0.042(4) Uani 1 2 d S
C75 C -0.0544(5) -0.0073(4) 0.2267(3) 0.049(3) Uani 1 1 d .
H75 H -0.0911 0.0122 0.2110 0.059 Uiso 1 1 calc R
C76 C -0.0552(5) -0.0659(4) 0.2263(3) 0.050(3) Uani 1 1 d .
H76 H -0.0918 -0.0857 0.2105 0.060 Uiso 1 1 calc R
C77 C 0.0000 -0.0947(5) 0.2500 0.031(3) Uani 1 2 d S
C78 C 0.0000 -0.1579(5) 0.2500 0.030(3) Uani 1 2 d S
O79 O -0.0504(3) -0.1809(2) 0.22975(19) 0.0343(15) Uani 1 1 d .
C80 C 0.0429(5) 0.2249(4) 0.1035(3) 0.041(2) Uani 1 1 d .
C81 C -0.0003(6) 0.2293(5) 0.0631(3) 0.067(4) Uani 1 1 d .
H81 H -0.0440 0.2367 0.0611 0.081 Uiso 1 1 calc R
C82 C 0.0222(6) 0.2224(6) 0.0247(3) 0.068(4) Uani 1 1 d .
H82 H -0.0075 0.2228 -0.0032 0.081 Uiso 1 1 calc R
C83 C 0.0858(6) 0.2152(5) 0.0267(4) 0.057(3) Uani 1 1 d .
C84 C 0.1286(6) 0.2128(5) 0.0673(4) 0.062(3) Uani 1 1 d .
H84 H 0.1728 0.2081 0.0693 0.074 Uiso 1 1 calc R
C85 C 0.1070(5) 0.2170(5) 0.1045(3) 0.054(3) Uani 1 1 d .
H85 H 0.1370 0.2145 0.1323 0.064 Uiso 1 1 calc R
C86 C 0.1104(7) 0.2117(6) -0.0159(5) 0.087(5) Uani 1 1 d .
O87 O 0.0762(5) 0.2174(5) -0.0484(4) 0.103(3) Uiso 1 1 d .
O88 O 0.1663(7) 0.1999(6) -0.0100(5) 0.156(5) Uiso 1 1 d .
C89 C 0.0000 0.4345(5) 0.2500 0.035(3) Uani 1 2 d S
C90 C -0.0464(5) 0.4617(4) 0.2230(3) 0.051(3) Uani 1 1 d .
H90 H -0.0796 0.4416 0.2037 0.061 Uiso 1 1 calc R
C91 C -0.0476(5) 0.5196(4) 0.2222(3) 0.050(3) Uani 1 1 d .
H91 H -0.0813 0.5386 0.2024 0.060 Uiso 1 1 calc R
C92 C 0.0000 0.5490(5) 0.2500 0.029(3) Uani 1 2 d S
C93 C 0.0000 0.6115(4) 0.2500 0.027(3) Uani 1 2 d S
O94 O -0.0473(3) 0.6364(2) 0.2261(2) 0.0417(16) Uani 1 1 d .
O95 O -0.1858(3) -0.3275(3) 0.1820(2) 0.0421(16) Uani 1 1 d .
C96 C -0.2248(6) -0.3389(5) 0.2048(4) 0.062(3) Uani 1 1 d .
H96 H -0.2181 -0.3225 0.2331 0.074 Uiso 1 1 calc R
N97 N -0.2738(4) -0.3717(4) 0.1919(3) 0.060(3) Uani 1 1 d .
C98 C -0.3176(7) -0.3831(6) 0.2192(4) 0.092(5) Uani 1 1 d .
H98A H -0.3001 -0.3681 0.2488 0.138 Uiso 1 1 calc R
H98B H -0.3234 -0.4232 0.2211 0.138 Uiso 1 1 calc R
H98C H -0.3589 -0.3656 0.2063 0.138 Uiso 1 1 calc R
C99 C -0.2887(7) -0.3984(6) 0.1502(4) 0.094(5) Uani 1 1 d .
H99A H -0.3182 -0.3753 0.1288 0.141 Uiso 1 1 calc R
H99B H -0.3087 -0.4343 0.1527 0.141 Uiso 1 1 calc R
H99C H -0.2495 -0.4042 0.1405 0.141 Uiso 1 1 calc R
O100 O -0.0586(4) -0.1860(3) 0.1393(3) 0.068(2) Uani 1 1 d .
H10A H -0.0490 -0.1492 0.1534 0.082 Uiso 1 1 d R
H10B H -0.0243 -0.1971 0.1252 0.082 Uiso 1 1 d R

loop_
_atom_site_aniso_label
_atom_site_aniso_U_11
_atom_site_aniso_U_22
_atom_site_aniso_U_33
_atom_site_aniso_U_23
_atom_site_aniso_U_13
_atom_site_aniso_U_12
Nd1 0.0441(3) 0.0220(3) 0.0281(3) -0.0002(2) 0.0125(2) 0.0014(2)
Nd2 0.0588(4) 0.0240(3) 0.0255(3) 0.0012(2) 0.0159(2) 0.0020(2)
Pt1 0.0461(2) 0.02192(19) 0.0323(2) 0.00043(15) 0.02144(16) -0.00020(17)
C1 0.036(5) 0.035(6) 0.056(6) 0.014(5) 0.016(5) 0.002(5)
C2 0.082(8) 0.028(6) 0.068(8) 0.009(6) 0.028(7) 0.001(6)
C3 0.048(6) 0.046(6) 0.038(5) 0.012(5) 0.021(5) -0.003(5)
C4 0.025(5) 0.047(6) 0.030(5) 0.014(4) 0.006(4) 0.000(4)
C5 0.026(5) 0.042(6) 0.027(5) 0.002(4) 0.010(4) 0.007(4)
C6 0.044(5) 0.025(5) 0.035(5) 0.003(4) 0.025(4) 0.000(4)
C7 0.056(6) 0.038(6) 0.037(5) -0.006(5) 0.022(5) 0.005(5)
C8 0.057(6) 0.035(6) 0.038(5) 0.000(4) 0.033(5) 0.000(5)
C9 0.054(6) 0.034(6) 0.030(5) 0.004(4) 0.022(4) -0.006(5)
C10 0.067(7) 0.009(4) 0.049(6) 0.001(4) 0.020(5) 0.003(4)
C11 0.088(8) 0.022(5) 0.040(5) -0.005(4) 0.036(5) -0.005(5)
C13 0.115(9) 0.026(5) 0.036(5) -0.008(4) 0.043(6) -0.013(6)
C14 0.075(7) 0.028(5) 0.043(6) -0.001(4) 0.042(5) -0.004(5)
C15 0.062(6) 0.020(5) 0.034(5) 0.000(4) 0.028(5) 0.003(5)
C16 0.066(7) 0.015(4) 0.043(5) -0.004(4) 0.030(5) -0.011(5)
C17 0.076(7) 0.030(6) 0.042(6) -0.009(5) 0.027(5) -0.004(5)
C18 0.072(7) 0.022(5) 0.056(7) -0.012(5) 0.027(6) -0.006(5)
C19 0.046(6) 0.019(5) 0.053(6) -0.001(4) 0.027(5) 0.001(4)
C20 0.025(5) 0.038(6) 0.046(6) 0.005(4) 0.023(4) -0.006(4)
N21 0.024(4) 0.029(4) 0.028(4) -0.006(3) 0.012(3) -0.004(3)
N22 0.047(5) 0.019(4) 0.043(4) -0.002(3) 0.023(4) 0.001(3)
N23 0.077(6) 0.014(4) 0.036(4) -0.007(3) 0.036(4) -0.007(4)
N24 0.047(5) 0.016(4) 0.039(4) -0.002(3) 0.019(4) 0.001(3)
C25 0.035(5) 0.044(6) 0.023(5) 0.008(4) 0.012(4) -0.002(5)
C26 0.039(5) 0.041(6) 0.037(5) 0.001(4) 0.011(4) -0.004(5)
C27 0.037(5) 0.052(7) 0.024(5) 0.006(4) 0.006(4) -0.008(5)
C28 0.044(6) 0.033(5) 0.029(5) 0.002(4) 0.022(4) -0.008(4)
C29 0.034(5) 0.036(5) 0.033(5) -0.009(4) 0.016(4) -0.005(4)
C30 0.042(6) 0.039(6) 0.028(5) 0.003(4) 0.004(4) -0.001(5)
C31 0.045(6) 0.025(5) 0.036(5) -0.004(4) 0.018(5) -0.001(4)
O32 0.044(4) 0.031(4) 0.029(3) 0.000(3) 0.015(3) -0.002(3)
O33 0.045(4) 0.096(7) 0.026(4) -0.006(4) 0.006(3) -0.015(4)
C34 0.071(7) 0.033(6) 0.023(5) 0.003(4) 0.013(5) -0.009(6)
C35 0.085(9) 0.024(6) 0.080(8) -0.001(6) 0.048(7) 0.004(6)
C36 0.051(6) 0.047(7) 0.054(7) -0.010(5) 0.010(5) 0.010(6)
C37 0.052(6) 0.033(5) 0.015(4) 0.002(4) -0.004(4) 0.014(5)
C38 0.083(8) 0.030(6) 0.033(5) 0.005(4) 0.009(6) 0.011(6)
C39 0.091(9) 0.032(6) 0.050(6) 0.000(5) 0.031(6) -0.004(6)
C40 0.045(6) 0.011(4) 0.059(7) 0.001(4) 0.011(5) -0.001(4)
O41 0.075(6) 0.029(4) 0.084(6) -0.003(4) 0.001(5) 0.002(4)
O42 0.059(4) 0.031(4) 0.036(4) -0.008(3) 0.029(3) -0.013(3)
C43 0.075(7) 0.020(5) 0.038(6) -0.006(4) 0.033(5) -0.003(5)
C44 0.058(7) 0.055(7) 0.027(5) 0.002(5) 0.012(5) 0.005(6)
C45 0.059(7) 0.042(6) 0.050(6) -0.005(5) 0.037(6) -0.002(5)
C46 0.044(6) 0.035(5) 0.025(5) 0.002(4) 0.013(4) 0.004(4)
C47 0.048(6) 0.049(7) 0.036(6) -0.017(5) 0.015(5) 0.007(5)
C48 0.042(6) 0.056(7) 0.040(6) -0.014(5) 0.022(5) -0.002(5)
C49 0.047(6) 0.014(4) 0.033(5) 0.002(4) 0.017(5) -0.002(4)
O50 0.064(4) 0.036(4) 0.030(4) -0.001(3) 0.017(3) -0.002(3)
O51 0.052(4) 0.030(4) 0.042(4) 0.004(3) 0.029(3) 0.001(3)
Pt2 0.0340(3) 0.0196(2) 0.0271(3) 0.000 0.0126(2) 0.000
C61 0.035(7) 0.043(9) 0.028(7) 0.000 0.008(6) 0.000
C62 0.044(6) 0.033(6) 0.029(5) -0.001(4) 0.009(4) -0.009(5)
C63 0.089(8) 0.036(6) 0.048(6) -0.019(5) 0.037(6) -0.005(6)
C64 0.098(9) 0.026(6) 0.054(6) -0.004(5) 0.049(6) 0.000(6)
C65 0.043(6) 0.033(6) 0.041(6) -0.015(4) 0.012(5) 0.000(5)
C66 0.052(6) 0.027(5) 0.031(5) 0.001(4) 0.019(4) 0.005(5)
C67 0.040(5) 0.028(5) 0.028(5) -0.002(4) 0.020(4) -0.003(4)
C68 0.052(6) 0.023(5) 0.036(5) 0.006(4) 0.016(5) 0.003(4)
C69 0.055(6) 0.024(5) 0.048(6) 0.010(4) 0.013(5) -0.002(5)
C70 0.050(6) 0.011(4) 0.041(5) 0.010(4) 0.016(4) -0.002(4)
C71 0.056(9) 0.027(7) 0.020(6) 0.000 0.016(6) 0.000
N72 0.046(4) 0.023(4) 0.018(4) 0.003(3) 0.015(3) -0.002(3)
N73 0.042(4) 0.018(4) 0.027(4) 0.000(3) 0.008(3) -0.004(3)
C74 0.061(9) 0.041(9) 0.034(7) 0.000 0.028(7) 0.000
C75 0.060(7) 0.020(5) 0.069(7) 0.002(5) 0.017(6) 0.014(5)
C76 0.060(7) 0.028(6) 0.064(7) -0.002(5) 0.021(6) -0.010(5)
C77 0.056(8) 0.011(6) 0.030(7) 0.000 0.021(6) 0.000
C78 0.062(9) 0.025(7) 0.011(6) 0.000 0.024(6) 0.000
O79 0.043(4) 0.021(3) 0.039(4) 0.001(3) 0.010(3) -0.004(3)
C80 0.067(7) 0.030(6) 0.033(5) -0.002(4) 0.024(5) -0.001(5)
C81 0.087(9) 0.090(11) 0.034(6) 0.016(6) 0.032(6) 0.018(8)
C82 0.079(9) 0.092(11) 0.031(6) 0.008(6) 0.013(6) 0.028(8)
C83 0.095(9) 0.042(7) 0.049(7) 0.000(5) 0.050(7) 0.006(6)
C84 0.056(7) 0.078(9) 0.061(8) -0.034(7) 0.033(6) -0.019(6)
C85 0.061(7) 0.064(8) 0.046(6) -0.023(6) 0.033(5) -0.019(6)
C86 0.060(8) 0.087(11) 0.099(11) -0.051(9) -0.009(8) 0.015(8)
C89 0.060(9) 0.018(7) 0.016(6) 0.000 -0.011(6) 0.000
C90 0.068(7) 0.031(6) 0.056(7) -0.009(5) 0.019(6) -0.017(6)
C91 0.077(8) 0.019(5) 0.050(6) 0.003(5) 0.005(5) 0.009(5)
C92 0.034(7) 0.022(7) 0.024(6) 0.000 -0.008(5) 0.000
C93 0.027(6) 0.003(5) 0.048(8) 0.000 0.004(6) 0.000
O94 0.061(4) 0.016(3) 0.047(4) 0.001(3) 0.010(3) 0.001(3)
O95 0.053(4) 0.036(4) 0.046(4) 0.007(3) 0.029(3) -0.007(3)
C96 0.092(9) 0.038(7) 0.064(8) -0.002(6) 0.034(7) -0.009(7)
N97 0.060(6) 0.066(7) 0.062(6) -0.021(5) 0.028(5) -0.035(5)
C98 0.113(11) 0.076(11) 0.111(11) -0.035(9) 0.076(9) -0.029(9)
C99 0.112(11) 0.071(11) 0.115(12) -0.024(9) 0.060(9) -0.027(9)
O100 0.072(5) 0.065(6) 0.075(5) 0.014(4) 0.031(4) 0.000(5)

loop_
_atom_type_symbol
_atom_type_description
_atom_type_scat_dispersion_real
_atom_type_scat_dispersion_imag
_atom_type_scat_source
C C 0.0033 0.0016 'International Tables Vol C Tables 4.2.6.8 and 6.1.1.4'
H H 0.0000 0.0000 'International Tables Vol C Tables 4.2.6.8 and 6.1.1.4'
N N 0.0061 0.0033 'International Tables Vol C Tables 4.2.6.8 and 6.1.1.4'
O O 0.0106 0.0060 'International Tables Vol C Tables 4.2.6.8 and 6.1.1.4'
Pt Pt -1.7033 8.3905 'International Tables Vol C Tables 4.2.6.8 and 6.1.1.4'
Nd Nd -0.1943 3.0179 'International Tables Vol C Tables 4.2.6.8 and 6.1.1.4'

loop_
_geom_angle_atom_site_label_1
_geom_angle_atom_site_label_2
_geom_angle_atom_site_label_3
_geom_angle
_geom_angle_site_symmetry_1
_geom_angle_site_symmetry_3
O51 Nd1 O42 91.5(2) 5 1_545
O51 Nd1 O94 73.1(2) 5 1_545
O42 Nd1 O94 96.9(2) 1_545 1_545
O51 Nd1 O50 122.8(2) 5 6_556
O42 Nd1 O50 142.1(2) 1_545 6_556
O94 Nd1 O50 80.4(2) 1_545 6_556
O51 Nd1 O32 131.0(2) 5 4_445
O42 Nd1 O32 74.5(2) 1_545 4_445
O94 Nd1 O32 153.6(2) 1_545 4_445
O50 Nd1 O32 91.3(2) 6_556 4_445
O51 Nd1 O79 78.3(2) 5 .
O42 Nd1 O79 122.7(2) 1_545 .
O94 Nd1 O79 131.3(2) 1_545 .
O50 Nd1 O79 83.3(2) 6_556 .
O32 Nd1 O79 71.5(2) 4_445 .
O51 Nd1 O95 143.7(2) 5 .
O42 Nd1 O95 70.8(2) 1_545 .
O94 Nd1 O95 77.8(2) 1_545 .
O50 Nd1 O95 71.7(2) 6_556 .
O32 Nd1 O95 75.8(2) 4_445 .
O79 Nd1 O95 138.0(2) . .
O51 Nd1 O51 76.8(2) 5 6_556
O42 Nd1 O51 162.7(2) 1_545 6_556
O94 Nd1 O51 67.70(19) 1_545 6_556
O50 Nd1 O51 46.2(2) 6_556 6_556
O32 Nd1 O51 122.85(18) 4_445 6_556
O79 Nd1 O51 67.87(19) . 6_556
O95 Nd1 O51 111.56(19) . 6_556
O51 Nd1 C49 100.8(2) 5 6_556
O42 Nd1 C49 160.0(2) 1_545 6_556
O94 Nd1 C49 72.0(2) 1_545 6_556
O50 Nd1 C49 22.1(2) 6_556 6_556
O32 Nd1 C49 107.9(2) 4_445 6_556
O79 Nd1 C49 75.8(2) . 6_556
O95 Nd1 C49 90.2(2) . 6_556
O51 Nd1 C49 24.2(2) 6_556 6_556
O51 Nd1 Nd2 105.97(14) 5 .
O42 Nd1 Nd2 43.22(16) 1_545 .
O94 Nd1 Nd2 139.89(15) 1_545 .
O50 Nd1 Nd2 125.98(16) 6_556 .
O32 Nd1 Nd2 35.53(14) 4_445 .
O79 Nd1 Nd2 85.48(14) . .
O95 Nd1 Nd2 82.94(14) . .
O51 Nd1 Nd2 152.32(12) 6_556 .
C49 Nd1 Nd2 143.30(17) 6_556 .
O41 Nd2 O88 81.2(4) 1_545 5
O41 Nd2 O60 151.3(2) 1_545 .
O88 Nd2 O60 70.3(4) 5 .
O41 Nd2 O59 150.5(3) 1_545 .
O88 Nd2 O59 119.1(4) 5 .
O60 Nd2 O59 52.38(9) . .
O41 Nd2 O100 110.4(3) 1_545 .
O88 Nd2 O100 113.3(4) 5 .
O60 Nd2 O100 84.6(2) . .
O59 Nd2 O100 82.5(2) . .
O41 Nd2 O32 86.9(2) 1_545 4_445
O88 Nd2 O32 166.5(4) 5 4_445
O60 Nd2 O32 121.82(17) . 4_445
O59 Nd2 O32 74.42(19) . 4_445
O100 Nd2 O32 65.0(2) . 4_445
O41 Nd2 O33 78.1(3) 1_545 4_445
O88 Nd2 O33 131.6(4) 5 4_445
O60 Nd2 O33 118.8(2) . 4_445
O59 Nd2 O33 72.4(2) . 4_445
O100 Nd2 O33 114.8(2) . 4_445
O32 Nd2 O33 50.68(19) 4_445 4_445
O41 Nd2 O87 86.9(3) 1_545 5
O88 Nd2 O87 47.5(4) 5 5
O60 Nd2 O87 76.3(3) . 5
O59 Nd2 O87 122.6(3) . 5
O100 Nd2 O87 67.2(3) . 5
O32 Nd2 O87 125.8(3) 4_445 5
O33 Nd2 O87 164.6(3) 4_445 5
O41 Nd2 C58 163.8(2) 1_545 .
O88 Nd2 C58 96.3(4) 5 .
O60 Nd2 C58 28.97(5) . .
O59 Nd2 C58 23.7 . .
O100 Nd2 C58 85.4(2) . .
O32 Nd2 C58 96.97(18) 4_445 .
O33 Nd2 C58 92.1(2) 4_445 .
O87 Nd2 C58 103.3(3) 5 .
O41 Nd2 O42 48.0(2) 1_545 1_545
O88 Nd2 O42 101.5(4) 5 1_545
O60 Nd2 O42 140.2(2) . 1_545
O59 Nd2 O42 134.77(17) . 1_545
O100 Nd2 O42 62.4(2) . 1_545
O32 Nd2 O42 65.51(18) 4_445 1_545
O33 Nd2 O42 96.2(2) 4_445 1_545
O87 Nd2 O42 70.8(3) 5 1_545
C58 Nd2 O42 147.34(15) . 1_545
O41 Nd2 C86 84.1(4) 1_545 5
O88 Nd2 C86 24.7(4) 5 5
O60 Nd2 C86 71.3(3) . 5
O59 Nd2 C86 123.6(3) . 5
O100 Nd2 C86 89.2(3) . 5
O32 Nd2 C86 147.6(3) 4_445 5
O33 Nd2 C86 153.9(3) 4_445 5
O87 Nd2 C86 22.8(3) 5 5
C58 Nd2 C86 100.3(3) . 5
O42 Nd2 C86 85.7(3) 1_545 5
O41 Nd2 C31 84.1(3) 1_545 4_445
O88 Nd2 C31 155.6(4) 5 4_445
O60 Nd2 C31 121.3(2) . 4_445
O59 Nd2 C31 69.0(2) . 4_445
O100 Nd2 C31 90.1(3) . 4_445
O32 Nd2 C31 26.1(2) 4_445 4_445
O33 Nd2 C31 24.8(2) 4_445 4_445
O87 Nd2 C31 150.8(3) 5 4_445
C58 Nd2 C31 92.4(2) . 4_445
O42 Nd2 C31 82.7(2) 1_545 4_445
C86 Nd2 C31 167.2(4) 5 4_445
N21 Pt1 N24 90.6(3) . .
N21 Pt1 N22 90.0(3) . .
N24 Pt1 N22 174.5(3) . .
N21 Pt1 N23 174.4(3) . .
N24 Pt1 N23 89.6(3) . .
N22 Pt1 N23 90.4(3) . .
N21 C1 C2 107.5(9) . .
N21 C1 C20 126.2(9) . .
C2 C1 C20 126.3(10) . .
C3 C2 C1 109.1(10) . .
C3 C2 H2 125.4 . .
C1 C2 H2 125.4 . .
C2 C3 C4 107.4(9) . .
C2 C3 H3 126.3 . .
C4 C3 H3 126.3 . .
C5 C4 N21 127.0(8) . .
C5 C4 C3 124.8(9) . .
N21 C4 C3 108.1(9) . .
C4 C5 C6 124.4(8) . .
C4 C5 C25 119.7(8) . .
C6 C5 C25 115.8(8) . .
N22 C6 C7 107.0(8) . .
N22 C6 C5 124.3(8) . .
C7 C6 C5 128.5(8) . .
C8 C7 C6 110.3(8) . .
C8 C7 H7 124.9 . .
C6 C7 H7 124.9 . .
C7 C8 C9 107.0(9) . .
C7 C8 H8 126.5 . .
C9 C8 H8 126.5 . .
N22 C9 C10 126.3(9) . .
N22 C9 C8 108.3(8) . .
C10 C9 C8 125.3(9) . .
C9 C10 C11 124.4(9) . .
C9 C10 C34 115.0(8) . .
C11 C10 C34 120.6(8) . .
N23 C11 C10 125.6(9) . .
N23 C11 C12 109.7(9) . .
C10 C11 C12 124.6(10) . .
C13 C12 C11 106.4(11) . .
C13 C12 H12 126.8 . .
C11 C12 H12 126.8 . .
C12 C13 C14 107.7(9) . .
C12 C13 H13 126.2 . .
C14 C13 H13 126.2 . .
N23 C14 C15 125.9(8) . .
N23 C14 C13 109.4(8) . .
C15 C14 C13 124.6(8) . .
C16 C15 C14 123.7(8) . .
C16 C15 C43 118.0(8) . .
C14 C15 C43 118.3(8) . .
N24 C16 C15 126.0(8) . .
N24 C16 C17 107.4(8) . .
C15 C16 C17 126.4(9) . .
C18 C17 C16 108.2(9) . .
C18 C17 H17 125.9 . .
C16 C17 H17 125.9 . .
C17 C18 C19 109.0(9) . .
C17 C18 H18 125.5 . .
C19 C18 H18 125.5 . .
N24 C19 C20 125.6(8) . .
N24 C19 C18 108.3(8) . .
C20 C19 C18 125.8(9) . .
C19 C20 C1 123.2(9) . .
C19 C20 C52 116.9(8) . .
C1 C20 C52 119.8(8) . .
C4 N21 C1 107.5(8) . .
C4 N21 Pt1 126.0(6) . .
C1 N21 Pt1 126.4(6) . .
C9 N22 C6 107.3(7) . .
C9 N22 Pt1 126.0(6) . .
C6 N22 Pt1 126.6(6) . .
C14 N23 C11 106.7(8) . .
C14 N23 Pt1 126.8(6) . .
C11 N23 Pt1 126.3(6) . .
C16 N24 C19 106.8(7) . .
C16 N24 Pt1 126.9(6) . .
C19 N24 Pt1 126.2(6) . .
C26 C25 C30 120.5(8) . .
C26 C25 C5 121.7(8) . .
C30 C25 C5 117.8(7) . .
C25 C26 C27 118.1(9) . .
C25 C26 H26 121.0 . .
C27 C26 H26 121.0 . .
C28 C27 C26 122.0(8) . .
C28 C27 H27 119.0 . .
C26 C27 H27 119.0 . .
C27 C28 C29 120.1(8) . .
C27 C28 C31 119.8(8) . .
C29 C28 C31 120.0(8) . .
C28 C29 C30 118.8(8) . .
C28 C29 H29 120.6 . .
C30 C29 H29 120.6 . .
C25 C30 C29 120.3(8) . .
C25 C30 H30 119.8 . .
C29 C30 H30 119.8 . .
O33 C31 O32 121.4(8) . .
O33 C31 C28 122.2(9) . .
O32 C31 C28 116.4(8) . .
O33 C31 Nd2 63.3(5) . 4_455
O32 C31 Nd2 59.0(4) . 4_455
C28 C31 Nd2 169.1(6) . 4_455
C31 O32 Nd1 140.3(6) . 4_455
C31 O32 Nd2 94.9(5) . 4_455
Nd1 O32 Nd2 110.8(2) 4_455 4_455
C31 O33 Nd2 91.8(5) . 4_455
C39 C34 C35 119.2(10) . .
C39 C34 C10 121.0(9) . .
C35 C34 C10 119.8(10) . .
C34 C35 C36 120.8(11) . .
C34 C35 H35 119.6 . .
C36 C35 H35 119.6 . .
C37 C36 C35 119.5(10) . .
C37 C36 H36 120.2 . .
C35 C36 H36 120.2 . .
C36 C37 C38 119.2(9) . .
C36 C37 C40 120.8(9) . .
C38 C37 C40 120.0(8) . .
C39 C38 C37 119.5(10) . .
C39 C38 H38 120.2 . .
C37 C38 H38 120.2 . .
C34 C39 C38 120.8(11) . .
C34 C39 H39 119.6 . .
C38 C39 H39 119.6 . .
O41 C40 O42 120.3(9) . .
O41 C40 C37 119.9(9) . .
O42 C40 C37 119.8(8) . .
O41 C40 Nd2 51.2(5) . 1_565
O42 C40 Nd2 70.6(5) . 1_565
C37 C40 Nd2 163.5(7) . 1_565
C40 O41 Nd2 105.1(6) . 1_565
C40 O42 Nd1 137.6(6) . 1_565
C40 O42 Nd2 84.7(5) . 1_565
Nd1 O42 Nd2 101.3(2) 1_565 1_565
C48 C43 C44 118.3(9) . .
C48 C43 C15 121.6(10) . .
C44 C43 C15 120.0(9) . .
C45 C44 C43 118.6(10) . .
C45 C44 H44 120.7 . .
C43 C44 H44 120.7 . .
C44 C45 C46 123.0(10) . .
C44 C45 H45 118.5 . .
C46 C45 H45 118.5 . .
C47 C46 C45 117.6(9) . .
C47 C46 C49 120.2(8) . .
C45 C46 C49 122.2(9) . .
C46 C47 C48 122.0(9) . .
C46 C47 H47 119.0 . .
C48 C47 H47 119.0 . .
C43 C48 C47 120.6(9) . .
C43 C48 H48 119.7 . .
C47 C48 H48 119.7 . .
O50 C49 O51 120.1(8) . .
O50 C49 C46 119.9(9) . .
O51 C49 C46 120.0(8) . .
O50 C49 Nd1 47.8(5) . 6
O51 C49 Nd1 72.5(5) . 6
C46 C49 Nd1 167.1(7) . 6
C49 O50 Nd1 110.2(6) . 6
C49 O51 Nd1 172.4(6) . 5
C49 O51 Nd1 83.3(5) . 6
Nd1 O51 Nd1 103.2(2) 5 6
C53 C52 C57 120.0 . .
C53 C52 C20 119.9(5) . .
C57 C52 C20 119.9(5) . .
C52 C53 C54 120.0 . .
C52 C53 H53 120.0 . .
C54 C53 H53 120.0 . .
C53 C54 C55 120.0 . .
C53 C54 H54 120.0 . .
C55 C54 H54 120.0 . .
C54 C55 C56 120.0 . .
C54 C55 C58 123.1 . .
C56 C55 C58 116.8 . .
C55 C56 C57 120.0 . .
C55 C56 H56 120.0 . .
C57 C56 H56 120.0 . .
C56 C57 C52 120.0 . .
C56 C57 H57 120.0 . .
C52 C57 H57 120.0 . .
O59 C58 O60 122.2 . .
O59 C58 C55 124.5 . .
O60 C58 C55 113.1 . .
O59 C58 Nd2 63.8(2) . .
O60 C58 Nd2 59.4(2) . .
C55 C58 Nd2 170.87(16) . .
C58 O59 Nd2 92.6(2) . .
C58 O60 Nd2 91.6(2) . .
C58 O60 H60A 113.5 . .
Nd2 O60 H60A 112.9 . .
N73 Pt2 N73 88.7(4) . 2
N73 Pt2 N72 91.0(4) . .
N73 Pt2 N72 179.1(6) 2 .
N73 Pt2 N72 177.8(6) . 2
N73 Pt2 N72 90.2(4) 2 2
N72 Pt2 N72 90.2(4) . 2
C62 C61 C62 125.4(2) . 2
C62 C61 C74 117.1(3) . .
C62 C61 C74 117.5(5) 2 .
C61 C62 N72 126.4(4) . .
C61 C62 C63 125.5 . .
N72 C62 C63 108.0(4) . .
C64 C63 C62 105.5(5) . .
C64 C63 H63 127.2 . .
C62 C63 H63 127.2 . .
C63 C64 C65 109.7(8) . .
C63 C64 H64 125.2 . .
C65 C64 H64 125.2 . .
N72 C65 C64 109.7(9) . .
N72 C65 C66 124.9(9) . .
C64 C65 C66 125.4(9) . .
C67 C66 C65 126.5(9) . .
C67 C66 C80 118.7(8) . .
C65 C66 C80 114.7(8) . .
C66 C67 N73 124.2(8) . .
C66 C67 C68 126.4(8) . .
N73 C67 C68 109.3(8) . .
C69 C68 C67 107.8(8) . .
C69 C68 H68 126.1 . .
C67 C68 H68 126.1 . .
C68 C69 C70 109.6(8) . .
C68 C69 H69 125.2 . .
C70 C69 H69 125.2 . .
N73 C70 C71 127.0(8) . .
N73 C70 C69 106.5(8) . .
C71 C70 C69 126.2(8) . .
C70 C71 C70 122.8(12) . 2
C70 C71 C89 118.6(6) . .
C70 C71 C89 118.6(6) 2 .
C65 N72 C62 107.0(7) . .
C65 N72 Pt2 127.0(6) . .
C62 N72 Pt2 125.8(5) . .
C70 N73 C67 106.7(7) . .
C70 N73 Pt2 127.3(6) . .
C67 N73 Pt2 126.0(6) . .
C75 C74 C75 117.8(13) . 2
C75 C74 C61 121.1(7) . .
C75 C74 C61 121.1(7) 2 .
C76 C75 C74 121.8(10) . .
C76 C75 H75 119.1 . .
C74 C75 H75 119.1 . .
C75 C76 C77 118.4(10) . .
C75 C76 H76 120.8 . .
C77 C76 H76 120.8 . .
C76 C77 C76 121.6(12) 2 .
C76 C77 C78 119.2(6) 2 .
C76 C77 C78 119.2(6) . .
O79 C78 O79 127.1(12) . 2
O79 C78 C77 116.4(6) . .
O79 C78 C77 116.4(6) 2 .
C78 O79 Nd1 138.0(6) . .
C81 C80 C85 118.3(10) . .
C81 C80 C66 123.1(10) . .
C85 C80 C66 118.5(9) . .
C80 C81 C82 118.4(11) . .
C80 C81 H81 120.8 . .
C82 C81 H81 120.8 . .
C83 C82 C81 121.8(11) . .
C83 C82 H82 119.1 . .
C81 C82 H82 119.1 . .
C82 C83 C84 119.0(10) . .
C82 C83 C86 121.2(11) . .
C84 C83 C86 119.7(11) . .
C85 C84 C83 119.6(11) . .
C85 C84 H84 120.2 . .
C83 C84 H84 120.2 . .
C84 C85 C80 122.7(11) . .
C84 C85 H85 118.7 . .
C80 C85 H85 118.7 . .
O87 C86 O88 125.5(18) . .
O87 C86 C83 119.4(14) . .
O88 C86 C83 115.0(14) . .
O87 C86 Nd2 68.1(10) . 5
O88 C86 Nd2 57.4(10) . 5
C83 C86 Nd2 170.5(10) . 5
C86 O87 Nd2 89.1(10) . 5
C86 O88 Nd2 97.9(11) . 5
C90 C89 C90 120.1(13) 2 .
C90 C89 C71 119.9(6) 2 .
C90 C89 C71 119.9(6) . .
C89 C90 C91 121.2(10) . .
C89 C90 H90 119.4 . .
C91 C90 H90 119.4 . .
C92 C91 C90 119.9(10) . .
C92 C91 H91 120.1 . .
C90 C91 H91 120.1 . .
C91 C92 C91 117.7(12) . 2
C91 C92 C93 121.2(6) . .
C91 C92 C93 121.2(6) 2 .
O94 C93 O94 123.3(10) 2 .
O94 C93 C92 118.4(5) 2 .
O94 C93 C92 118.4(5) . .
C93 O94 Nd1 141.7(6) . 1_565
C96 O95 Nd1 130.3(7) . .
O95 C96 N97 124.1(11) . .
O95 C96 H96 118.0 . .
N97 C96 H96 118.0 . .
C96 N97 C99 123.0(10) . .
C96 N97 C98 122.0(10) . .
C99 N97 C98 115.1(9) . .
N97 C98 H98A 109.5 . .
N97 C98 H98B 109.5 . .
H98A C98 H98B 109.5 . .
N97 C98 H98C 109.5 . .
H98A C98 H98C 109.5 . .
H98B C98 H98C 109.5 . .
N97 C99 H99A 109.5 . .
N97 C99 H99B 109.5 . .
H99A C99 H99B 109.5 . .
N97 C99 H99C 109.5 . .
H99A C99 H99C 109.5 . .
H99B C99 H99C 109.5 . .
Nd2 O100 H10A 112.7 . .
Nd2 O100 H10B 112.7 . .
H10A O100 H10B 110.1 . .

loop_
_geom_bond_atom_site_label_1
_geom_bond_atom_site_label_2
_geom_bond_distance
_geom_bond_site_symmetry_2
Nd1 O51 2.347(6) 5
Nd1 O42 2.420(6) 1_545
Nd1 O94 2.424(6) 1_545
Nd1 O50 2.424(6) 6_556
Nd1 O32 2.426(6) 4_445
Nd1 O79 2.420(6) .
Nd1 O95 2.510(6) .
Nd1 O51 2.951(6) 6_556
Nd1 C49 3.073(9) 6_556
Nd1 Nd2 4.0889(7) .
Nd2 O41 2.435(7) 1_545
Nd2 O88 2.440(15) 5
Nd2 O60 2.430(7) .
Nd2 O59 2.533(5) .
Nd2 O100 2.541(8) .
Nd2 O32 2.542(6) 4_445
Nd2 O33 2.642(7) 4_445
Nd2 O87 2.664(11) 5
Nd2 C58 2.822(5) .
Nd2 O42 2.855(7) 1_545
Nd2 C86 2.870(16) 5
Nd2 C31 2.955(9) 4_445
Pt1 N21 2.013(7) .
Pt1 N24 2.010(7) .
Pt1 N22 2.027(7) .
Pt1 N23 2.031(7) .
C1 N21 1.382(12) .
C1 C2 1.418(14) .
C1 C20 1.406(14) .
C2 C3 1.328(14) .
C2 H2 0.9500 .
C3 C4 1.433(13) .
C3 H3 0.9500 .
C4 C5 1.372(13) .
C4 N21 1.375(11) .
C5 C6 1.403(12) .
C5 C25 1.517(12) .
C6 N22 1.395(11) .
C6 C7 1.399(12) .
C7 C8 1.331(13) .
C7 H7 0.9500 .
C8 C9 1.424(12) .
C8 H8 0.9500 .
C9 N22 1.379(11) .
C9 C10 1.385(12) .
C10 C11 1.418(13) .
C10 C34 1.491(13) .
C11 N23 1.367(11) .
C11 C12 1.426(14) .
C12 C13 1.350(14) .
C12 H12 0.9500 .
C13 C14 1.423(13) .
C13 H13 0.9500 .
C14 N23 1.356(11) .
C14 C15 1.413(12) .
C15 C16 1.380(12) .
C15 C43 1.488(12) .
C16 N24 1.379(11) .
C16 C17 1.466(12) .
C17 C18 1.301(13) .
C17 H17 0.9500 .
C18 C19 1.427(13) .
C18 H18 0.9500 .
C19 N24 1.396(11) .
C19 C20 1.407(12) .
C20 C52 1.489(11) .
C25 C26 1.375(12) .
C25 C30 1.385(13) .
C26 C27 1.396(13) .
C26 H26 0.9500 .
C27 C28 1.359(12) .
C27 H27 0.9500 .
C28 C29 1.378(12) .
C28 C31 1.506(12) .
C29 C30 1.401(12) .
C29 H29 0.9500 .
C30 H30 0.9500 .
C31 O33 1.241(10) .
C31 O32 1.305(11) .
C31 Nd2 2.955(9) 4_455
O32 Nd1 2.426(6) 4_455
O32 Nd2 2.542(6) 4_455
O33 Nd2 2.642(7) 4_455
C34 C39 1.340(14) .
C34 C35 1.355(14) .
C35 C36 1.413(14) .
C35 H35 0.9500 .
C36 C37 1.359(13) .
C36 H36 0.9500 .
C37 C38 1.383(13) .
C37 C40 1.475(12) .
C38 C39 1.409(14) .
C38 H38 0.9500 .
C39 H39 0.9500 .
C40 O41 1.254(11) .
C40 O42 1.266(11) .
C40 Nd2 3.015(9) 1_565
O41 Nd2 2.435(7) 1_565
O42 Nd1 2.420(6) 1_565
O42 Nd2 2.855(7) 1_565
C43 C48 1.368(13) .
C43 C44 1.418(15) .
C44 C45 1.365(13) .
C44 H44 0.9500 .
C45 C46 1.360(13) .
C45 H45 0.9500 .
C46 C47 1.366(13) .
C46 C49 1.484(12) .
C47 C48 1.367(12) .
C47 H47 0.9500 .
C48 H48 0.9500 .
C49 O50 1.230(10) .
C49 O51 1.269(10) .
C49 Nd1 3.073(9) 6
O50 Nd1 2.424(6) 6
O51 Nd1 2.347(6) 5
O51 Nd1 2.951(6) 6
C52 C53 1.3900 .
C52 C57 1.3900 .
C53 C54 1.3900 .
C53 H53 0.9500 .
C54 C55 1.3900 .
C54 H54 0.9500 .
C55 C56 1.3900 .
C55 C58 1.5131 .
C56 C57 1.3900 .
C56 H56 0.9500 .
C57 H57 0.9500 .
C58 O59 1.1339 .
C58 O60 1.3672 .
O60 H60A 0.9900 .
Pt2 N73 2.000(9) .
Pt2 N73 2.013(9) 2
Pt2 N72 2.023(9) .
Pt2 N72 2.038(9) 2
C61 C62 1.3685 .
C61 C62 1.363(11) 2
C61 C74 1.484(15) .
C62 N72 1.400(7) .
C62 C63 1.4542 .
C63 C64 1.349(11) .
C63 H63 0.9500 .
C64 C65 1.401(13) .
C64 H64 0.9500 .
C65 N72 1.350(11) .
C65 C66 1.402(13) .
C66 C67 1.382(12) .
C66 C80 1.505(12) .
C67 N73 1.417(10) .
C67 C68 1.431(12) .
C68 C69 1.292(13) .
C68 H68 0.9500 .
C69 C70 1.497(12) .
C69 H69 0.9500 .
C70 N73 1.367(11) .
C70 C71 1.367(11) .
C71 C70 1.367(11) 2
C71 C89 1.561(17) .
C74 C75 1.429(13) .
C74 C75 1.429(13) 2
C75 C76 1.415(13) .
C75 H75 0.9500 .
C76 C77 1.423(12) .
C76 H76 0.9500 .
C77 C76 1.423(12) 2
C77 C78 1.525(16) .
C78 O79 1.249(8) .
C78 O79 1.249(8) 2
C80 C81 1.381(14) .
C80 C85 1.394(14) .
C81 C82 1.415(15) .
C81 H81 0.9500 .
C82 C83 1.371(16) .
C82 H82 0.9500 .
C83 C84 1.378(16) .
C83 C86 1.557(18) .
C84 C85 1.366(14) .
C84 H84 0.9500 .
C85 H85 0.9500 .
C86 O87 1.111(14) .
C86 O88 1.212(17) .
C86 Nd2 2.870(16) 5
O87 Nd2 2.664(11) 5
O88 Nd2 2.440(15) 5
C89 C90 1.319(12) 2
C89 C90 1.319(12) .
C90 C91 1.398(13) .
C90 H90 0.9500 .
C91 C92 1.372(12) .
C91 H91 0.9500 .
C92 C91 1.372(12) 2
C92 C93 1.509(15) .
C93 O94 1.261(8) 2
C93 O94 1.261(8) .
O94 Nd1 2.424(6) 1_565
O95 C96 1.264(12) .
C96 N97 1.304(13) .
C96 H96 0.9500 .
N97 C99 1.421(14) .
N97 C98 1.455(14) .
C98 H98A 0.9800 .
C98 H98B 0.9800 .
C98 H98C 0.9800 .
C99 H99A 0.9800 .
C99 H99B 0.9800 .
C99 H99C 0.9800 .
O100 H10A 0.9900 .
O100 H10B 0.9900 .
